data_4500065
loop_
_publ_author_name
'Dominic Lalibert\'e'
'Thierry Maris'
'Patrick Eddy Ryan'
'James D. Wuest'

_publ_section_title
;
 Weak Interactions in the Crystal Structures of Tetraacetylenes Derived
 from Pentaerythrityl Tetraphenyl Ether
;
_journal_name_full 'Cryst. Growth & Design'
_journal_page_first 1335
_journal_page_last 1340
_journal_paper_doi 10.1021/cg050568p
_journal_volume 6
_journal_year 2006
_chemical_compound_source 'Synthesized by the authors. See text'
_chemical_formula_moiety 'C37 H28 O4'
_chemical_formula_sum 'C37 H28 O4'
_chemical_formula_weight 536.59
_chemical_name_systematic
; 
 ? 
;
_space_group_IT_number 15
_symmetry_cell_setting monoclinic
_symmetry_space_group_name_Hall '-C 2yc'
_symmetry_space_group_name_H-M 'C 1 2/c 1'
_atom_sites_solution_hydrogens geom
_atom_sites_solution_primary direct
_atom_sites_solution_secondary difmap
_audit_creation_method SHELXL-97
_cell_angle_alpha 90.00
_cell_angle_beta 90.329(18)
_cell_angle_gamma 90.00
_cell_formula_units_Z 4
_cell_length_a 19.338(10)
_cell_length_b 8.849(4)
_cell_length_c 18.388(11)
_cell_measurement_reflns_used 15458
_cell_measurement_temperature 293(2)
_cell_measurement_theta_max 69.26
_cell_measurement_theta_min 2.40
_cell_volume 3147(3)
_computing_cell_refinement 'SMART (Bruker, 1999)'
_computing_data_collection 'SMART (Bruker, 1999)'
_computing_data_reduction 'SAINT (Bruker, 1999)'
_computing_molecular_graphics 'XP (Bruker, 1999)'
_computing_publication_material 'UdMX (local program)'
_computing_structure_refinement 'SHELXL97 (Sheldrick, 1997)'
_computing_structure_solution 'SHELXS97 (Sheldrick, 1997)'
_diffrn_ambient_temperature 293(2)
_diffrn_detector_area_resol_mean 5.5
_diffrn_measured_fraction_theta_full 0.960
_diffrn_measured_fraction_theta_max 0.960
_diffrn_measurement_device_type 'Bruker AXS Smart 4K/Platform'
_diffrn_measurement_method \w
_diffrn_radiation_monochromator graphite
_diffrn_radiation_source 'Sealed Tube'
_diffrn_radiation_type CuK\a
_diffrn_radiation_wavelength 1.54178
_diffrn_reflns_av_R_equivalents 0.062
_diffrn_reflns_av_sigmaI/netI 0.0191
_diffrn_reflns_limit_h_max 23
_diffrn_reflns_limit_h_min -23
_diffrn_reflns_limit_k_max 10
_diffrn_reflns_limit_k_min -10
_diffrn_reflns_limit_l_max 22
_diffrn_reflns_limit_l_min -22
_diffrn_reflns_number 22327
_diffrn_reflns_theta_full 69.45
_diffrn_reflns_theta_max 69.45
_diffrn_reflns_theta_min 5.50
_diffrn_standards_decay_% 0.00
_diffrn_standards_number 5
_exptl_absorpt_coefficient_mu 0.580
_exptl_absorpt_correction_T_max 0.93
_exptl_absorpt_correction_T_min 0.83
_exptl_absorpt_correction_type multi-scan
_exptl_absorpt_process_details 'Sadabs (Sheldrick,1996)'
_exptl_crystal_colour Colourless
_exptl_crystal_density_diffrn 1.133
_exptl_crystal_density_method 'not measured'
_exptl_crystal_description block
_exptl_crystal_F_000 1128
_exptl_crystal_size_max 0.25
_exptl_crystal_size_mid 0.20
_exptl_crystal_size_min 0.10
_refine_diff_density_max 0.169
_refine_diff_density_min -0.257
_refine_diff_density_rms 0.054
_refine_ls_extinction_coef 0.0174(10)
_refine_ls_extinction_expression Fc^*^=kFc[1+0.001xFc^2^\l^3^/sin(2\q)]^-1/4^
_refine_ls_extinction_method SHELXL
_refine_ls_goodness_of_fit_ref 1.076
_refine_ls_hydrogen_treatment constr
_refine_ls_matrix_type full
_refine_ls_number_parameters 187
_refine_ls_number_reflns 2824
_refine_ls_number_restraints 0
_refine_ls_restrained_S_all 1.076
_refine_ls_R_factor_all 0.0585
_refine_ls_R_factor_gt 0.0570
_refine_ls_shift/su_max 0.000
_refine_ls_shift/su_mean 0.000
_refine_ls_structure_factor_coef Fsqd
_refine_ls_weighting_details 'calc w=1/[\s^2^(Fo^2^)+(0.1008P)^2^+0.3775P] where P=(Fo^2^+2Fc^2^)/3'
_refine_ls_weighting_scheme calc
_refine_ls_wR_factor_gt 0.1465
_refine_ls_wR_factor_ref 0.1491
_reflns_number_gt 2226
_reflns_number_total 2824
_reflns_threshold_expression 'I > 2\s(I)'
_cod_data_source_file deposit.cif
_cod_data_source_block jiw727
_cod_original_sg_symbol_H-M C2/c
_cod_database_code 4500065

loop_
_symmetry_equiv_pos_as_xyz
'x, y, z'
'-x, y, -z+1/2'
'x+1/2, y+1/2, z'
'-x+1/2, y+1/2, -z+1/2'
'-x, -y, -z'
'x, -y, z-1/2'
'-x+1/2, -y+1/2, -z'
'x+1/2, -y+1/2, z-1/2'

loop_
_atom_site_label
_atom_site_type_symbol
_atom_site_fract_x
_atom_site_fract_y
_atom_site_fract_z
_atom_site_U_iso_or_equiv
_atom_site_adp_type
_atom_site_occupancy
_atom_site_symmetry_multiplicity
_atom_site_calc_flag
_atom_site_refinement_flags
C1 C 0.5000 0.1997(2) 0.2500 0.0568(5) Uani 1 2 d S
C10 C 0.44097(7) 0.29827(15) 0.27842(6) 0.0616(4) Uani 1 1 d .
H10A H 0.4014 0.2359 0.2903 0.074 Uiso 1 1 calc R
H10B H 0.4556 0.3512 0.3221 0.074 Uiso 1 1 calc R
O10 O 0.42294(6) 0.40398(11) 0.22295(5) 0.0714(4) Uani 1 1 d .
C11 C 0.37603(7) 0.51273(15) 0.24000(7) 0.0627(4) Uani 1 1 d .
C12 C 0.33829(7) 0.51489(16) 0.30376(7) 0.0630(4) Uani 1 1 d .
H12 H 0.3451 0.4400 0.3386 0.076 Uiso 1 1 calc .
C13 C 0.29020(8) 0.62922(18) 0.31570(9) 0.0729(4) Uani 1 1 d .
C14 C 0.28173(10) 0.7422(2) 0.26466(13) 0.0952(6) Uani 1 1 d .
H14 H 0.2501 0.8195 0.2727 0.114 Uiso 1 1 calc .
C15 C 0.32000(12) 0.7404(2) 0.20179(12) 0.1020(7) Uani 1 1 d .
H15 H 0.3141 0.8169 0.1677 0.122 Uiso 1 1 calc .
C16 C 0.36690(10) 0.6266(2) 0.18881(9) 0.0851(5) Uani 1 1 d .
H16 H 0.3923 0.6260 0.1460 0.102 Uiso 1 1 calc .
C17 C 0.25078(9) 0.6282(2) 0.38179(11) 0.0867(6) Uani 1 1 d .
C18 C 0.21887(12) 0.6244(3) 0.43576(14) 0.1199(9) Uani 1 1 d .
H18 H 0.1935 0.6215 0.4786 0.144 Uiso 1 1 calc R
C20 C 0.47247(7) 0.10238(15) 0.18780(6) 0.0596(4) Uani 1 1 d .
H20A H 0.4349 0.0390 0.2047 0.072 Uiso 1 1 calc R
H20B H 0.4551 0.1661 0.1488 0.072 Uiso 1 1 calc R
O20 O 0.52788(5) 0.01114(11) 0.16224(5) 0.0697(4) Uani 1 1 d .
C21 C 0.51422(8) -0.08822(14) 0.10707(7) 0.0614(4) Uani 1 1 d .
C22 C 0.45232(8) -0.09667(16) 0.07042(7) 0.0633(4) Uani 1 1 d .
H22 H 0.4161 -0.0326 0.0828 0.076 Uiso 1 1 calc .
C23 C 0.44397(8) -0.20216(17) 0.01443(7) 0.0706(5) Uani 1 1 d .
C24 C 0.49801(11) -0.29776(18) -0.00369(8) 0.0798(5) Uani 1 1 d .
H24 H 0.4926 -0.3681 -0.0409 0.096 Uiso 1 1 calc .
C25 C 0.55976(12) -0.28770(19) 0.03379(10) 0.0900(6) Uani 1 1 d .
H25 H 0.5960 -0.3520 0.0218 0.108 Uiso 1 1 calc .
C26 C 0.56848(10) -0.1838(2) 0.08870(9) 0.0814(5) Uani 1 1 d .
H26 H 0.6105 -0.1775 0.1134 0.098 Uiso 1 1 calc .
C27 C 0.37888(10) -0.2085(3) -0.02338(9) 0.1022(7) Uani 1 1 d .
C28 C 0.32527(14) -0.2136(5) -0.05276(15) 0.1665(16) Uani 1 1 d .
H28 H 0.2825 -0.2176 -0.0762 0.200 Uiso 1 1 calc R

loop_
_atom_site_aniso_label
_atom_site_aniso_U_11
_atom_site_aniso_U_22
_atom_site_aniso_U_33
_atom_site_aniso_U_23
_atom_site_aniso_U_13
_atom_site_aniso_U_12
C1 0.0671(10) 0.0570(11) 0.0464(8) 0.000 0.0000(7) 0.000
C10 0.0727(8) 0.0643(9) 0.0480(6) 0.0072(5) 0.0032(5) 0.0053(6)
O10 0.0898(8) 0.0708(7) 0.0537(5) 0.0129(4) 0.0074(5) 0.0147(5)
C11 0.0644(8) 0.0596(8) 0.0640(7) 0.0070(5) -0.0056(6) -0.0020(6)
C12 0.0630(8) 0.0588(8) 0.0671(7) -0.0008(5) -0.0054(6) -0.0045(6)
C13 0.0566(8) 0.0705(10) 0.0917(9) -0.0090(7) -0.0099(7) -0.0027(6)
C14 0.0739(11) 0.0860(12) 0.1257(15) 0.0083(11) -0.0139(10) 0.0181(9)
C15 0.1016(14) 0.0868(13) 0.1173(14) 0.0359(11) -0.0161(12) 0.0164(11)
C16 0.0875(12) 0.0847(12) 0.0832(9) 0.0267(8) -0.0026(8) 0.0063(8)
C17 0.0649(10) 0.0898(12) 0.1056(12) -0.0263(9) -0.0009(9) 0.0021(8)
C18 0.0917(14) 0.146(2) 0.1218(16) -0.0427(15) 0.0231(13) -0.0060(13)
C20 0.0635(8) 0.0637(8) 0.0517(6) -0.0023(5) -0.0027(5) -0.0015(5)
O20 0.0706(6) 0.0716(7) 0.0668(6) -0.0162(4) -0.0094(5) 0.0060(4)
C21 0.0788(9) 0.0530(7) 0.0525(6) 0.0003(5) -0.0015(6) -0.0012(6)
C22 0.0708(8) 0.0663(8) 0.0528(6) -0.0035(5) 0.0075(6) -0.0120(6)
C23 0.0842(10) 0.0747(10) 0.0530(7) -0.0051(6) 0.0085(6) -0.0235(7)
C24 0.1193(14) 0.0590(9) 0.0613(7) -0.0067(6) 0.0059(8) -0.0083(8)
C25 0.1213(15) 0.0675(11) 0.0812(10) -0.0088(8) -0.0027(9) 0.0267(10)
C26 0.0944(11) 0.0722(10) 0.0774(9) -0.0069(7) -0.0156(8) 0.0196(8)
C27 0.0858(12) 0.1441(19) 0.0769(10) -0.0460(11) 0.0117(9) -0.0332(11)
C28 0.0863(15) 0.275(4) 0.138(2) -0.118(2) -0.0006(14) -0.0262(19)

loop_
_atom_type_symbol
_atom_type_description
_atom_type_scat_dispersion_real
_atom_type_scat_dispersion_imag
_atom_type_scat_source
C C 0.0181 0.0091 'International Tables Vol C Tables 4.2.6.8 and 6.1.1.4'
H H 0.0000 0.0000 'International Tables Vol C Tables 4.2.6.8 and 6.1.1.4'
O O 0.0492 0.0322 'International Tables Vol C Tables 4.2.6.8 and 6.1.1.4'

loop_
_geom_angle_atom_site_label_1
_geom_angle_atom_site_label_2
_geom_angle_atom_site_label_3
_geom_angle_site_symmetry_1
_geom_angle_site_symmetry_3
_geom_angle
_geom_angle_publ_flag
C20 C1 C20 . 2_655 111.27(16) y
C20 C1 C10 . 2_655 108.86(7) y
C20 C1 C10 2_655 2_655 108.66(8) y
C20 C1 C10 . . 108.66(8) y
C20 C1 C10 2_655 . 108.86(7) y
C10 C1 C10 2_655 . 110.52(15) y
O10 C10 C1 . . 108.02(9) y
O10 C10 H10A . . 110.1 ?
C1 C10 H10A . . 110.1 ?
O10 C10 H10B . . 110.1 ?
C1 C10 H10B . . 110.1 ?
H10A C10 H10B . . 108.4 ?
C11 O10 C10 . . 117.38(10) y
O10 C11 C12 . . 124.08(12) y
O10 C11 C16 . . 116.06(13) y
C12 C11 C16 . . 119.86(14) y
C11 C12 C13 . . 119.96(14) y
C11 C12 H12 . . 120 ?
C13 C12 H12 . . 120 ?
C14 C13 C12 . . 119.70(16) y
C14 C13 C17 . . 121.20(17) y
C12 C13 C17 . . 119.09(16) y
C15 C14 C13 . . 120.04(17) y
C15 C14 H14 . . 120 ?
C13 C14 H14 . . 120 ?
C14 C15 C16 . . 120.80(17) y
C14 C15 H15 . . 119.6 ?
C16 C15 H15 . . 119.6 ?
C15 C16 C11 . . 119.61(17) y
C15 C16 H16 . . 120.2 ?
C11 C16 H16 . . 120.2 ?
C18 C17 C13 . . 178.7(2) y
C17 C18 H18 . . 180 ?
O20 C20 C1 . . 107.91(10) y
O20 C20 H20A . . 110.1 ?
C1 C20 H20A . . 110.1 ?
O20 C20 H20B . . 110.1 ?
C1 C20 H20B . . 110.1 ?
H20A C20 H20B . . 108.4 ?
C21 O20 C20 . . 117.85(11) y
O20 C21 C22 . . 124.32(13) y
O20 C21 C26 . . 115.37(14) y
C22 C21 C26 . . 120.31(13) y
C21 C22 C23 . . 119.65(14) y
C21 C22 H22 . . 120.2 ?
C23 C22 H22 . . 120.2 ?
C24 C23 C22 . . 120.00(16) y
C24 C23 C27 . . 121.32(15) y
C22 C23 C27 . . 118.68(16) y
C25 C24 C23 . . 119.51(14) y
C25 C24 H24 . . 120.2 ?
C23 C24 H24 . . 120.2 ?
C26 C25 C24 . . 120.84(16) y
C26 C25 H25 . . 119.6 ?
C24 C25 H25 . . 119.6 ?
C25 C26 C21 . . 119.69(17) y
C25 C26 H26 . . 120.2 ?
C21 C26 H26 . . 120.2 ?
C28 C27 C23 . . 178.60(19) y
C27 C28 H28 . . 180 ?

loop_
_geom_bond_atom_site_label_1
_geom_bond_atom_site_label_2
_geom_bond_site_symmetry_2
_geom_bond_distance
_geom_bond_publ_flag
C1 C20 . 1.5250(17) y
C1 C20 2_655 1.5250(17) y
C1 C10 2_655 1.5311(17) y
C1 C10 . 1.5311(17) y
C10 O10 . 1.4257(16) y
C10 H10a . 0.97 ?
C10 H10b . 0.97 ?
O10 C11 . 1.3604(17) y
C11 C12 . 1.385(2) y
C11 C16 . 1.390(2) y
C12 C13 . 1.392(2) y
C12 H12 . 0.93 ?
C13 C14 . 1.380(3) y
C13 C17 . 1.438(3) y
C14 C15 . 1.376(3) y
C14 H14 . 0.93 ?
C15 C16 . 1.376(3) y
C15 H15 . 0.93 ?
C16 H16 . 0.93 ?
C17 C18 . 1.172(3) y
C18 H18 . 0.93 ?
C20 O20 . 1.4236(17) y
C20 H20a . 0.97 ?
C20 H20b . 0.97 ?
O20 C21 . 1.3670(16) y
C21 C22 . 1.372(2) y
C21 C26 . 1.391(2) y
C22 C23 . 1.3984(19) y
C22 H22 . 0.93 ?
C23 C24 . 1.387(3) y
C23 C27 . 1.436(3) y
C24 C25 . 1.378(3) y
C24 H24 . 0.93 ?
C25 C26 . 1.375(2) y
C25 H25 . 0.93 ?
C26 H26 . 0.93 ?
C27 C28 . 1.167(3) y
C28 H28 . 0.93 ?
